data_7126531
loop_
_publ_author_name
'Gao, Yu-Qi'
'Hou, Yi'
'Zhu, Liming'
'Chen, Junhan'
'Li, Ruoxin'
'Zhang, Sheng-Yong'
'He, Yu-Peng'
'Xie, Weiqing'

_publ_section_title
;
 Visible-light driven synthesis of polycyclic benzo[d][1,3]oxazocine from
 2-aminochalcone.
;
_journal_issue 49
_journal_name_full 'Chemical communications (Cambridge, England)'
_journal_page_first 6739
_journal_page_last 6742
_journal_paper_doi 10.1039/d0cc02416c
_journal_volume 56
_journal_year 2020
_chemical_formula_moiety 'C31 H23 N O3'
_chemical_formula_sum 'C31 H23 N O3'
_chemical_formula_weight 457.50
_space_group_crystal_system monoclinic
_space_group_IT_number 14
_space_group_name_Hall '-P 2yn'
_space_group_name_H-M_alt 'P 1 21/n 1'
_atom_sites_solution_hydrogens geom
_audit_creation_method SHELXL-2018/3
_audit_update_record
;
2020-03-30 deposited with the CCDC.	2020-05-11 downloaded from the CCDC.
;
_cell_angle_alpha 90
_cell_angle_beta 111.8310(10)
_cell_angle_gamma 90
_cell_formula_units_Z 4
_cell_length_a 14.9496(3)
_cell_length_b 9.5237(2)
_cell_length_c 17.4300(4)
_cell_measurement_reflns_used 7420
_cell_measurement_temperature 293(2)
_cell_measurement_theta_max 71.31
_cell_measurement_theta_min 3.34
_cell_volume 2303.64(9)
_computing_cell_refinement 'Bruker SAINT'
_computing_data_collection 'Bruker APEX2'
_computing_data_reduction 'Bruker SAINT'
_computing_structure_refinement 'SHELXL-2018/3 (Sheldrick, 2018)'
_computing_structure_solution 'SHELXS-97 (Sheldrick 2008)'
_diffrn_ambient_temperature 293(2)
_diffrn_measured_fraction_theta_full 0.998
_diffrn_measured_fraction_theta_max 0.990
_diffrn_measurement_device_type 'Bruker APEX-II CCD'
_diffrn_measurement_method '\f and \w scans'
_diffrn_radiation_type CuK\a
_diffrn_radiation_wavelength 1.54178
_diffrn_reflns_av_R_equivalents 0.0736
_diffrn_reflns_av_unetI/netI 0.0412
_diffrn_reflns_Laue_measured_fraction_full 0.998
_diffrn_reflns_Laue_measured_fraction_max 0.990
_diffrn_reflns_limit_h_max 18
_diffrn_reflns_limit_h_min -18
_diffrn_reflns_limit_k_max 11
_diffrn_reflns_limit_k_min -11
_diffrn_reflns_limit_l_max 21
_diffrn_reflns_limit_l_min -21
_diffrn_reflns_number 25350
_diffrn_reflns_point_group_measured_fraction_full 0.998
_diffrn_reflns_point_group_measured_fraction_max 0.990
_diffrn_reflns_theta_full 67.679
_diffrn_reflns_theta_max 72.627
_diffrn_reflns_theta_min 3.337
_exptl_absorpt_coefficient_mu 0.675
_exptl_absorpt_correction_type none
_exptl_crystal_colour colorless
_exptl_crystal_density_diffrn 1.319
_exptl_crystal_description block
_exptl_crystal_F_000 960
_exptl_crystal_size_max 0.28
_exptl_crystal_size_mid 0.24
_exptl_crystal_size_min 0.22
_refine_diff_density_max 0.203
_refine_diff_density_min -0.221
_refine_diff_density_rms 0.051
_refine_ls_extinction_coef 0.0015(2)
_refine_ls_extinction_expression Fc^*^=kFc[1+0.001xFc^2^\l^3^/sin(2\q)]^-1/4^
_refine_ls_extinction_method 'SHELXL-2018/3 (Sheldrick 2018)'
_refine_ls_goodness_of_fit_ref 1.068
_refine_ls_hydrogen_treatment constr
_refine_ls_matrix_type full
_refine_ls_number_parameters 317
_refine_ls_number_reflns 4535
_refine_ls_number_restraints 0
_refine_ls_restrained_S_all 1.068
_refine_ls_R_factor_all 0.0848
_refine_ls_R_factor_gt 0.0490
_refine_ls_shift/su_max 0.000
_refine_ls_shift/su_mean 0.000
_refine_ls_structure_factor_coef Fsqd
_refine_ls_weighting_details 'w=1/[\s^2^(Fo^2^)+(0.0711P)^2^+0.2703P] where P=(Fo^2^+2Fc^2^)/3'
_refine_ls_weighting_scheme calc
_refine_ls_wR_factor_gt 0.1288
_refine_ls_wR_factor_ref 0.1590
_reflns_Friedel_coverage 0.000
_reflns_number_gt 2994
_reflns_number_total 4535
_reflns_threshold_expression 'I > 2\s(I)'
_cod_data_source_file d0cc02416c2.cif
_cod_data_source_block 658
_cod_depositor_comments 'Adding full bibliography for 7126531--7126532.cif.'
_cod_original_sg_symbol_H-M 'P 21/n'
_cod_database_code 7126531
_shelx_shelxl_version_number 2018/3
_shelx_space_group_comment
;
The symmetry employed for this shelxl refinement is uniquely defined
by the following loop, which should always be used as a source of
symmetry information in preference to the above space-group names.
They are only intended as comments.
;

loop_
_space_group_symop_operation_xyz
'x, y, z'
'-x+1/2, y+1/2, -z+1/2'
'-x, -y, -z'
'x-1/2, -y-1/2, z-1/2'

loop_
_atom_site_label
_atom_site_type_symbol
_atom_site_fract_x
_atom_site_fract_y
_atom_site_fract_z
_atom_site_U_iso_or_equiv
_atom_site_adp_type
_atom_site_occupancy
_atom_site_site_symmetry_order
_atom_site_calc_flag
_atom_site_refinement_flags_posn
_atom_site_refinement_flags_adp
_atom_site_refinement_flags_occupancy
_atom_site_disorder_assembly
_atom_site_disorder_group
O1 O 0.15978(10) 0.46449(14) 0.50530(9) 0.0519(4) Uani 1 1 d . . . . .
O2 O 0.07102(16) 0.06885(19) 0.62554(12) 0.0832(6) Uani 1 1 d . . . . .
O3 O 0.09951(13) 0.27090(18) 0.69185(10) 0.0669(4) Uani 1 1 d . . . . .
N1 N 0.25945(12) 0.30815(17) 0.46669(11) 0.0494(4) Uani 1 1 d . . . . .
C1 C 0.19963(19) -0.0534(2) 0.50697(16) 0.0657(6) Uani 1 1 d . . . . .
H1A H 0.148155 -0.102325 0.511837 0.079 Uiso 1 1 calc R U . . .
C2 C 0.2833(2) -0.1249(2) 0.51505(19) 0.0763(7) Uani 1 1 d . . . . .
H2A H 0.288424 -0.220883 0.525748 0.092 Uiso 1 1 calc R U . . .
C3 C 0.3586(2) -0.0519(3) 0.50702(17) 0.0732(7) Uani 1 1 d . . . . .
H3A H 0.415236 -0.099021 0.512788 0.088 Uiso 1 1 calc R U . . .
C4 C 0.35163(17) 0.0907(2) 0.49049(15) 0.0601(6) Uani 1 1 d . . . . .
H4A H 0.403131 0.138073 0.484684 0.072 Uiso 1 1 calc R U . . .
C5 C 0.26785(15) 0.1634(2) 0.48251(12) 0.0486(5) Uani 1 1 d . . . . .
C6 C 0.16737(14) 0.3783(2) 0.43727(12) 0.0478(5) Uani 1 1 d . . . . .
C7 C 0.08490(15) 0.2739(2) 0.41164(13) 0.0538(5) Uani 1 1 d . . . . .
H7A H 0.082292 0.223883 0.362385 0.065 Uiso 1 1 calc R U . . .
H7B H 0.024174 0.322574 0.399554 0.065 Uiso 1 1 calc R U . . .
C8 C 0.10190(15) 0.1717(2) 0.48237(13) 0.0516(5) Uani 1 1 d . . . . .
H8A H 0.046700 0.108181 0.469738 0.062 Uiso 1 1 calc R U . . .
C9 C 0.19126(16) 0.0892(2) 0.49181(13) 0.0524(5) Uani 1 1 d . . . . .
C10 C 0.11318(15) 0.2573(2) 0.55817(13) 0.0512(5) Uani 1 1 d . . . . .
C11 C 0.09368(17) 0.1905(3) 0.62440(15) 0.0605(6) Uani 1 1 d . . . . .
C12 C 0.12202(16) 0.4112(3) 0.69656(14) 0.0596(6) Uani 1 1 d . . . . .
C13 C 0.12287(19) 0.4833(3) 0.76556(16) 0.0766(7) Uani 1 1 d . . . . .
H13A H 0.108548 0.437334 0.806658 0.092 Uiso 1 1 calc R U . . .
C14 C 0.1451(2) 0.6240(4) 0.77276(18) 0.0821(8) Uani 1 1 d . . . . .
H14A H 0.144962 0.673285 0.818764 0.099 Uiso 1 1 calc R U . . .
C15 C 0.16770(18) 0.6930(3) 0.71273(18) 0.0758(8) Uani 1 1 d . . . . .
H15A H 0.182908 0.788122 0.718446 0.091 Uiso 1 1 calc R U . . .
C16 C 0.16761(16) 0.6206(2) 0.64430(16) 0.0617(6) Uani 1 1 d . . . . .
H16A H 0.183340 0.666959 0.604054 0.074 Uiso 1 1 calc R U . . .
C17 C 0.14402(14) 0.4778(2) 0.63493(13) 0.0525(5) Uani 1 1 d . . . . .
C18 C 0.13867(14) 0.3943(2) 0.56403(13) 0.0481(5) Uani 1 1 d . . . . .
C19 C 0.34511(15) 0.3906(2) 0.47456(14) 0.0527(5) Uani 1 1 d . . . . .
H19A H 0.324834 0.485776 0.456560 0.063 Uiso 1 1 calc R U . . .
H19B H 0.373083 0.351848 0.437095 0.063 Uiso 1 1 calc R U . . .
C20 C 0.42281(15) 0.3971(2) 0.56007(13) 0.0481(5) Uani 1 1 d . . . . .
C21 C 0.40397(17) 0.4501(2) 0.62649(15) 0.0602(6) Uani 1 1 d . . . . .
H21A H 0.341490 0.476333 0.619473 0.072 Uiso 1 1 calc R U . . .
C22 C 0.4770(2) 0.4644(3) 0.70313(16) 0.0697(7) Uani 1 1 d . . . . .
H22A H 0.463583 0.499422 0.747471 0.084 Uiso 1 1 calc R U . . .
C23 C 0.56967(18) 0.4267(3) 0.71370(15) 0.0664(6) Uani 1 1 d . . . . .
H23A H 0.618953 0.437320 0.765101 0.080 Uiso 1 1 calc R U . . .
C24 C 0.58958(17) 0.3736(2) 0.64887(15) 0.0625(6) Uani 1 1 d . . . . .
H24A H 0.652177 0.347395 0.656265 0.075 Uiso 1 1 calc R U . . .
C25 C 0.51662(15) 0.3591(2) 0.57259(14) 0.0550(5) Uani 1 1 d . . . . .
H25A H 0.530615 0.323155 0.528718 0.066 Uiso 1 1 calc R U . . .
C26 C 0.15698(15) 0.4807(2) 0.36748(13) 0.0537(5) Uani 1 1 d . . . . .
C27 C 0.1704(2) 0.4305(3) 0.29798(15) 0.0705(7) Uani 1 1 d . . . . .
H27A H 0.188840 0.337635 0.296395 0.085 Uiso 1 1 calc R U . . .
C28 C 0.1565(2) 0.5170(4) 0.23105(17) 0.0874(9) Uani 1 1 d . . . . .
H28A H 0.164721 0.482194 0.184262 0.105 Uiso 1 1 calc R U . . .
C29 C 0.1304(2) 0.6554(4) 0.2337(2) 0.0930(10) Uani 1 1 d . . . . .
H29A H 0.121652 0.714052 0.188806 0.112 Uiso 1 1 calc R U . . .
C30 C 0.1174(2) 0.7065(3) 0.3024(2) 0.0878(9) Uani 1 1 d . . . . .
H30A H 0.099834 0.799786 0.304215 0.105 Uiso 1 1 calc R U . . .
C31 C 0.13039(18) 0.6191(3) 0.36883(17) 0.0682(6) Uani 1 1 d . . . . .
H31A H 0.121103 0.653906 0.415155 0.082 Uiso 1 1 calc R U . . .

loop_
_atom_site_aniso_label
_atom_site_aniso_U_11
_atom_site_aniso_U_22
_atom_site_aniso_U_33
_atom_site_aniso_U_23
_atom_site_aniso_U_13
_atom_site_aniso_U_12
O1 0.0560(8) 0.0486(7) 0.0540(8) -0.0034(6) 0.0237(7) -0.0029(6)
O2 0.1056(15) 0.0722(11) 0.0853(13) 0.0025(9) 0.0511(11) -0.0227(10)
O3 0.0711(11) 0.0756(10) 0.0618(10) 0.0014(8) 0.0336(8) 0.0010(8)
N1 0.0433(9) 0.0471(8) 0.0549(10) 0.0008(7) 0.0150(7) -0.0031(7)
C1 0.0718(15) 0.0483(11) 0.0811(17) -0.0059(11) 0.0333(13) -0.0090(11)
C2 0.0898(19) 0.0448(11) 0.099(2) -0.0037(12) 0.0405(16) 0.0026(12)
C3 0.0741(16) 0.0563(13) 0.0924(19) -0.0083(12) 0.0347(15) 0.0108(12)
C4 0.0577(13) 0.0538(11) 0.0740(15) -0.0087(11) 0.0305(11) 0.0009(10)
C5 0.0512(11) 0.0469(10) 0.0477(11) -0.0050(8) 0.0183(9) -0.0030(9)
C6 0.0471(11) 0.0494(10) 0.0456(11) -0.0039(8) 0.0156(9) -0.0020(9)
C7 0.0456(11) 0.0585(12) 0.0533(12) -0.0066(9) 0.0137(9) -0.0053(9)
C8 0.0465(11) 0.0521(11) 0.0568(12) -0.0054(9) 0.0198(9) -0.0099(9)
C9 0.0567(12) 0.0486(10) 0.0536(12) -0.0063(9) 0.0225(10) -0.0057(9)
C10 0.0451(10) 0.0563(11) 0.0554(12) -0.0002(9) 0.0225(9) -0.0018(9)
C11 0.0569(13) 0.0675(13) 0.0618(14) 0.0020(11) 0.0274(11) -0.0039(11)
C12 0.0477(11) 0.0750(14) 0.0543(13) -0.0065(11) 0.0170(10) 0.0030(10)
C13 0.0686(16) 0.106(2) 0.0567(15) -0.0088(14) 0.0245(12) 0.0078(15)
C14 0.0694(17) 0.106(2) 0.0645(17) -0.0310(16) 0.0171(13) 0.0027(15)
C15 0.0552(14) 0.0808(16) 0.0828(19) -0.0297(15) 0.0158(13) -0.0020(12)
C16 0.0491(12) 0.0645(13) 0.0694(15) -0.0139(11) 0.0196(11) -0.0010(10)
C17 0.0390(10) 0.0635(12) 0.0534(12) -0.0074(10) 0.0154(9) 0.0021(9)
C18 0.0412(10) 0.0541(11) 0.0504(12) -0.0001(9) 0.0186(9) 0.0022(8)
C19 0.0467(11) 0.0551(11) 0.0573(13) 0.0025(9) 0.0204(9) -0.0069(9)
C20 0.0472(10) 0.0434(9) 0.0550(12) 0.0023(8) 0.0204(9) -0.0037(8)
C21 0.0519(12) 0.0651(13) 0.0665(14) -0.0093(11) 0.0255(11) -0.0056(10)
C22 0.0741(16) 0.0779(16) 0.0595(15) -0.0125(12) 0.0276(12) -0.0137(13)
C23 0.0620(14) 0.0696(14) 0.0570(14) 0.0062(11) 0.0096(11) -0.0104(12)
C24 0.0499(12) 0.0636(13) 0.0695(15) 0.0104(11) 0.0170(11) 0.0004(10)
C25 0.0513(12) 0.0552(11) 0.0606(13) 0.0006(10) 0.0231(10) 0.0010(9)
C26 0.0486(11) 0.0590(12) 0.0490(12) 0.0066(9) 0.0129(9) -0.0021(9)
C27 0.0785(17) 0.0775(15) 0.0540(14) 0.0011(12) 0.0228(12) -0.0076(13)
C28 0.088(2) 0.114(2) 0.0554(16) 0.0093(15) 0.0215(14) -0.0173(19)
C29 0.0810(19) 0.109(2) 0.075(2) 0.0411(18) 0.0130(15) -0.0092(18)
C30 0.084(2) 0.0754(17) 0.098(2) 0.0358(16) 0.0276(17) 0.0095(15)
C31 0.0644(14) 0.0626(13) 0.0757(16) 0.0116(12) 0.0237(12) 0.0044(11)

loop_
_atom_type_symbol
_atom_type_description
_atom_type_scat_dispersion_real
_atom_type_scat_dispersion_imag
_atom_type_scat_source
C C 0.0181 0.0091 'International Tables Vol C Tables 4.2.6.8 and 6.1.1.4'
H H 0.0000 0.0000 'International Tables Vol C Tables 4.2.6.8 and 6.1.1.4'
N N 0.0311 0.0180 'International Tables Vol C Tables 4.2.6.8 and 6.1.1.4'
O O 0.0492 0.0322 'International Tables Vol C Tables 4.2.6.8 and 6.1.1.4'

loop_
_geom_angle_atom_site_label_1
_geom_angle_atom_site_label_2
_geom_angle_atom_site_label_3
_geom_angle
_geom_angle_site_symmetry_1
_geom_angle_site_symmetry_3
_geom_angle_publ_flag
C18 O1 C6 116.15(15) . . ?
C12 O3 C11 121.89(18) . . ?
C5 N1 C6 121.97(16) . . ?
C5 N1 C19 119.84(17) . . ?
C6 N1 C19 118.07(16) . . ?
C9 C1 C2 121.2(2) . . ?
C9 C1 H1A 119.4 . . ?
C2 C1 H1A 119.4 . . ?
C3 C2 C1 118.9(2) . . ?
C3 C2 H2A 120.5 . . ?
C1 C2 H2A 120.5 . . ?
C2 C3 C4 121.1(2) . . ?
C2 C3 H3A 119.4 . . ?
C4 C3 H3A 119.4 . . ?
C3 C4 C5 120.3(2) . . ?
C3 C4 H4A 119.8 . . ?
C5 C4 H4A 119.8 . . ?
C4 C5 N1 121.37(19) . . ?
C4 C5 C9 118.64(19) . . ?
N1 C5 C9 119.99(19) . . ?
N1 C6 O1 108.63(15) . . ?
N1 C6 C7 111.40(16) . . ?
O1 C6 C7 107.65(16) . . ?
N1 C6 C26 112.43(17) . . ?
O1 C6 C26 105.64(16) . . ?
C7 C6 C26 110.78(17) . . ?
C6 C7 C8 108.02(16) . . ?
C6 C7 H7A 110.1 . . ?
C8 C7 H7A 110.1 . . ?
C6 C7 H7B 110.1 . . ?
C8 C7 H7B 110.1 . . ?
H7A C7 H7B 108.4 . . ?
C9 C8 C10 112.39(17) . . ?
C9 C8 C7 107.31(17) . . ?
C10 C8 C7 107.20(17) . . ?
C9 C8 H8A 110.0 . . ?
C10 C8 H8A 110.0 . . ?
C7 C8 H8A 110.0 . . ?
C1 C9 C5 119.8(2) . . ?
C1 C9 C8 123.2(2) . . ?
C5 C9 C8 116.93(18) . . ?
C18 C10 C11 120.1(2) . . ?
C18 C10 C8 121.63(19) . . ?
C11 C10 C8 118.25(19) . . ?
O2 C11 O3 116.6(2) . . ?
O2 C11 C10 125.3(2) . . ?
O3 C11 C10 118.1(2) . . ?
O3 C12 C13 117.3(2) . . ?
O3 C12 C17 121.4(2) . . ?
C13 C12 C17 121.2(2) . . ?
C14 C13 C12 119.2(3) . . ?
C14 C13 H13A 120.4 . . ?
C12 C13 H13A 120.4 . . ?
C13 C14 C15 121.0(3) . . ?
C13 C14 H14A 119.5 . . ?
C15 C14 H14A 119.5 . . ?
C16 C15 C14 119.8(3) . . ?
C16 C15 H15A 120.1 . . ?
C14 C15 H15A 120.1 . . ?
C15 C16 C17 120.5(3) . . ?
C15 C16 H16A 119.8 . . ?
C17 C16 H16A 119.8 . . ?
C12 C17 C16 118.4(2) . . ?
C12 C17 C18 117.2(2) . . ?
C16 C17 C18 124.4(2) . . ?
C10 C18 O1 123.87(19) . . ?
C10 C18 C17 121.27(19) . . ?
O1 C18 C17 114.86(18) . . ?
N1 C19 C20 116.03(17) . . ?
N1 C19 H19A 108.3 . . ?
C20 C19 H19A 108.3 . . ?
N1 C19 H19B 108.3 . . ?
C20 C19 H19B 108.3 . . ?
H19A C19 H19B 107.4 . . ?
C21 C20 C25 118.2(2) . . ?
C21 C20 C19 121.23(19) . . ?
C25 C20 C19 120.4(2) . . ?
C22 C21 C20 120.7(2) . . ?
C22 C21 H21A 119.7 . . ?
C20 C21 H21A 119.7 . . ?
C23 C22 C21 119.9(2) . . ?
C23 C22 H22A 120.1 . . ?
C21 C22 H22A 120.1 . . ?
C24 C23 C22 120.2(2) . . ?
C24 C23 H23A 119.9 . . ?
C22 C23 H23A 119.9 . . ?
C23 C24 C25 119.8(2) . . ?
C23 C24 H24A 120.1 . . ?
C25 C24 H24A 120.1 . . ?
C24 C25 C20 121.2(2) . . ?
C24 C25 H25A 119.4 . . ?
C20 C25 H25A 119.4 . . ?
C31 C26 C27 118.8(2) . . ?
C31 C26 C6 122.9(2) . . ?
C27 C26 C6 118.2(2) . . ?
C28 C27 C26 120.5(3) . . ?
C28 C27 H27A 119.7 . . ?
C26 C27 H27A 119.7 . . ?
C29 C28 C27 119.9(3) . . ?
C29 C28 H28A 120.1 . . ?
C27 C28 H28A 120.1 . . ?
C30 C29 C28 120.1(3) . . ?
C30 C29 H29A 120.0 . . ?
C28 C29 H29A 120.0 . . ?
C29 C30 C31 119.8(3) . . ?
C29 C30 H30A 120.1 . . ?
C31 C30 H30A 120.1 . . ?
C26 C31 C30 120.9(3) . . ?
C26 C31 H31A 119.5 . . ?
C30 C31 H31A 119.5 . . ?

loop_
_geom_bond_atom_site_label_1
_geom_bond_atom_site_label_2
_geom_bond_distance
_geom_bond_site_symmetry_2
_geom_bond_publ_flag
O1 C18 1.354(2) . ?
O1 C6 1.481(2) . ?
O2 C11 1.209(3) . ?
O3 C12 1.373(3) . ?
O3 C11 1.379(3) . ?
N1 C5 1.402(2) . ?
N1 C6 1.442(2) . ?
N1 C19 1.464(2) . ?
C1 C9 1.381(3) . ?
C1 C2 1.384(4) . ?
C1 H1A 0.9300 . ?
C2 C3 1.375(4) . ?
C2 H2A 0.9300 . ?
C3 C4 1.383(3) . ?
C3 H3A 0.9300 . ?
C4 C5 1.392(3) . ?
C4 H4A 0.9300 . ?
C5 C9 1.405(3) . ?
C6 C7 1.516(3) . ?
C6 C26 1.521(3) . ?
C7 C8 1.516(3) . ?
C7 H7A 0.9700 . ?
C7 H7B 0.9700 . ?
C8 C9 1.505(3) . ?
C8 C10 1.508(3) . ?
C8 H8A 0.9800 . ?
C10 C18 1.352(3) . ?
C10 C11 1.440(3) . ?
C12 C13 1.381(3) . ?
C12 C17 1.388(3) . ?
C13 C14 1.374(4) . ?
C13 H13A 0.9300 . ?
C14 C15 1.380(4) . ?
C14 H14A 0.9300 . ?
C15 C16 1.377(4) . ?
C15 H15A 0.9300 . ?
C16 C17 1.400(3) . ?
C16 H16A 0.9300 . ?
C17 C18 1.446(3) . ?
C19 C20 1.512(3) . ?
C19 H19A 0.9700 . ?
C19 H19B 0.9700 . ?
C20 C21 1.384(3) . ?
C20 C25 1.385(3) . ?
C21 C22 1.383(3) . ?
C21 H21A 0.9300 . ?
C22 C23 1.375(4) . ?
C22 H22A 0.9300 . ?
C23 C24 1.368(4) . ?
C23 H23A 0.9300 . ?
C24 C25 1.378(3) . ?
C24 H24A 0.9300 . ?
C25 H25A 0.9300 . ?
C26 C31 1.379(3) . ?
C26 C27 1.384(3) . ?
C27 C28 1.380(4) . ?
C27 H27A 0.9300 . ?
C28 C29 1.379(5) . ?
C28 H28A 0.9300 . ?
C29 C30 1.373(5) . ?
C29 H29A 0.9300 . ?
C30 C31 1.380(4) . ?
C30 H30A 0.9300 . ?
C31 H31A 0.9300 . ?

loop_
_geom_torsion_atom_site_label_1
_geom_torsion_atom_site_label_2
_geom_torsion_atom_site_label_3
_geom_torsion_atom_site_label_4
_geom_torsion
_geom_torsion_site_symmetry_1
_geom_torsion_site_symmetry_2
_geom_torsion_site_symmetry_3
_geom_torsion_site_symmetry_4
_geom_torsion_publ_flag
C9 C1 C2 C3 -0.6(4) . . . . ?
C1 C2 C3 C4 -0.5(4) . . . . ?
C2 C3 C4 C5 0.7(4) . . . . ?
C3 C4 C5 N1 179.3(2) . . . . ?
C3 C4 C5 C9 0.2(3) . . . . ?
C6 N1 C5 C4 163.6(2) . . . . ?
C19 N1 C5 C4 -12.2(3) . . . . ?
C6 N1 C5 C9 -17.3(3) . . . . ?
C19 N1 C5 C9 166.91(19) . . . . ?
C5 N1 C6 O1 107.8(2) . . . . ?
C19 N1 C6 O1 -76.3(2) . . . . ?
C5 N1 C6 C7 -10.6(3) . . . . ?
C19 N1 C6 C7 165.27(18) . . . . ?
C5 N1 C6 C26 -135.63(19) . . . . ?
C19 N1 C6 C26 40.2(2) . . . . ?
C18 O1 C6 N1 -77.90(19) . . . . ?
C18 O1 C6 C7 42.9(2) . . . . ?
C18 O1 C6 C26 161.26(16) . . . . ?
N1 C6 C7 C8 51.7(2) . . . . ?
O1 C6 C7 C8 -67.3(2) . . . . ?
C26 C6 C7 C8 177.64(17) . . . . ?
C6 C7 C8 C9 -65.7(2) . . . . ?
C6 C7 C8 C10 55.2(2) . . . . ?
C2 C1 C9 C5 1.4(4) . . . . ?
C2 C1 C9 C8 179.9(2) . . . . ?
C4 C5 C9 C1 -1.2(3) . . . . ?
N1 C5 C9 C1 179.7(2) . . . . ?
C4 C5 C9 C8 -179.76(19) . . . . ?
N1 C5 C9 C8 1.1(3) . . . . ?
C10 C8 C9 C1 103.7(2) . . . . ?
C7 C8 C9 C1 -138.7(2) . . . . ?
C10 C8 C9 C5 -77.8(2) . . . . ?
C7 C8 C9 C5 39.8(2) . . . . ?
C9 C8 C10 C18 96.0(2) . . . . ?
C7 C8 C10 C18 -21.7(3) . . . . ?
C9 C8 C10 C11 -85.6(2) . . . . ?
C7 C8 C10 C11 156.74(19) . . . . ?
C12 O3 C11 O2 -178.2(2) . . . . ?
C12 O3 C11 C10 0.8(3) . . . . ?
C18 C10 C11 O2 -179.5(2) . . . . ?
C8 C10 C11 O2 2.0(4) . . . . ?
C18 C10 C11 O3 1.6(3) . . . . ?
C8 C10 C11 O3 -176.90(18) . . . . ?
C11 O3 C12 C13 177.9(2) . . . . ?
C11 O3 C12 C17 -2.7(3) . . . . ?
O3 C12 C13 C14 179.9(2) . . . . ?
C17 C12 C13 C14 0.6(4) . . . . ?
C12 C13 C14 C15 -0.8(4) . . . . ?
C13 C14 C15 C16 0.3(4) . . . . ?
C14 C15 C16 C17 0.5(4) . . . . ?
O3 C12 C17 C16 -179.1(2) . . . . ?
C13 C12 C17 C16 0.2(3) . . . . ?
O3 C12 C17 C18 2.3(3) . . . . ?
C13 C12 C17 C18 -178.4(2) . . . . ?
C15 C16 C17 C12 -0.8(3) . . . . ?
C15 C16 C17 C18 177.7(2) . . . . ?
C11 C10 C18 O1 178.85(18) . . . . ?
C8 C10 C18 O1 -2.7(3) . . . . ?
C11 C10 C18 C17 -2.0(3) . . . . ?
C8 C10 C18 C17 176.45(18) . . . . ?
C6 O1 C18 C10 -8.4(3) . . . . ?
C6 O1 C18 C17 172.33(16) . . . . ?
C12 C17 C18 C10 0.1(3) . . . . ?
C16 C17 C18 C10 -178.4(2) . . . . ?
C12 C17 C18 O1 179.33(17) . . . . ?
C16 C17 C18 O1 0.8(3) . . . . ?
C5 N1 C19 C20 -63.2(3) . . . . ?
C6 N1 C19 C20 120.9(2) . . . . ?
N1 C19 C20 C21 -58.9(3) . . . . ?
N1 C19 C20 C25 125.6(2) . . . . ?
C25 C20 C21 C22 0.0(3) . . . . ?
C19 C20 C21 C22 -175.6(2) . . . . ?
C20 C21 C22 C23 0.5(4) . . . . ?
C21 C22 C23 C24 -0.7(4) . . . . ?
C22 C23 C24 C25 0.6(4) . . . . ?
C23 C24 C25 C20 -0.1(3) . . . . ?
C21 C20 C25 C24 -0.1(3) . . . . ?
C19 C20 C25 C24 175.44(19) . . . . ?
N1 C6 C26 C31 -127.5(2) . . . . ?
O1 C6 C26 C31 -9.2(3) . . . . ?
C7 C6 C26 C31 107.1(2) . . . . ?
N1 C6 C26 C27 55.7(3) . . . . ?
O1 C6 C26 C27 174.02(19) . . . . ?
C7 C6 C26 C27 -69.7(3) . . . . ?
C31 C26 C27 C28 -0.6(4) . . . . ?
C6 C26 C27 C28 176.4(2) . . . . ?
C26 C27 C28 C29 0.9(4) . . . . ?
C27 C28 C29 C30 -0.6(5) . . . . ?
C28 C29 C30 C31 0.0(5) . . . . ?
C27 C26 C31 C30 -0.1(4) . . . . ?
C6 C26 C31 C30 -176.9(2) . . . . ?
C29 C30 C31 C26 0.4(4) . . . . ?
